data_1515946
loop_
_publ_author_name
'Colquhoun, Howard M.'
'Zhu, Zhixue'
'Cardin, Christine J.'
'Drew, Michael G. B.'
'Gan, Yu'

_publ_section_title
;
 Recognition of sequence-information in synthetic copolymer chains by a
 conformationally-constrained tweezer molecule
;
_journal_name_full 'Faraday Discussions'
_journal_page_first 205
_journal_paper_doi 10.1039/b900684b
_journal_volume 143
_journal_year 2009
_chemical_formula_sum 'C46 H27 N O4'
_chemical_formula_weight 657.69
_chemical_name_systematic
;
?
;
_space_group_IT_number 45
_symmetry_cell_setting orthorhombic
_symmetry_space_group_name_Hall 'I 2 -2c'
_symmetry_space_group_name_H-M 'I b a 2'
_atom_sites_solution_hydrogens geom
_atom_sites_solution_primary direct
_atom_sites_solution_secondary difmap
_audit_creation_method SHELXL-97
_audit_update_record
;
2009-01-18 # Formatted by publCIF
;
_cell_angle_alpha 90.00
_cell_angle_beta 90.00
_cell_angle_gamma 90.00
_cell_formula_units_Z 4
_cell_length_a 12.7723(3)
_cell_length_b 16.8766(3)
_cell_length_c 14.4195(3)
_cell_measurement_temperature 150(2)
_cell_volume 3108.17(11)
_computing_structure_refinement 'SHELXL-97 (Sheldrick, 1997)'
_diffrn_ambient_temperature 150(2)
_diffrn_measured_fraction_theta_full 0.983
_diffrn_measured_fraction_theta_max 0.983
_diffrn_measurement_device_type 'Oxford Diffraction Gemini S Ultra'
_diffrn_radiation_monochromator graphite
_diffrn_radiation_source 'fine-focus sealed tube'
_diffrn_radiation_type MoK\a
_diffrn_radiation_wavelength 0.71073
_diffrn_reflns_av_R_equivalents 0.0255
_diffrn_reflns_av_sigmaI/netI 0.0409
_diffrn_reflns_limit_h_max 17
_diffrn_reflns_limit_h_min -15
_diffrn_reflns_limit_k_max 23
_diffrn_reflns_limit_k_min -23
_diffrn_reflns_limit_l_max 16
_diffrn_reflns_limit_l_min -19
_diffrn_reflns_number 7944
_diffrn_reflns_theta_full 30.09
_diffrn_reflns_theta_max 30.09
_diffrn_reflns_theta_min 3.19
_exptl_absorpt_coefficient_mu 0.089
_exptl_absorpt_correction_type none
_exptl_crystal_colour red
_exptl_crystal_density_diffrn 1.405
_exptl_crystal_density_meas ?
_exptl_crystal_density_method 'not measured'
_exptl_crystal_description rhomb
_exptl_crystal_F_000 1368
_exptl_crystal_size_max 0.4
_exptl_crystal_size_mid 0.2
_exptl_crystal_size_min 0.1
_refine_diff_density_max 0.384
_refine_diff_density_min -0.209
_refine_diff_density_rms 0.058
_refine_ls_abs_structure_details 'Flack H D (1983), Acta Cryst. A39, 876-881'
_refine_ls_abs_structure_Flack -1.4(11)
_refine_ls_extinction_method none
_refine_ls_goodness_of_fit_ref 1.008
_refine_ls_hydrogen_treatment mixed
_refine_ls_matrix_type full
_refine_ls_number_parameters 285
_refine_ls_number_reflns 3820
_refine_ls_number_restraints 1
_refine_ls_restrained_S_all 1.008
_refine_ls_R_factor_all 0.0550
_refine_ls_R_factor_gt 0.0453
_refine_ls_shift/su_max 0.001
_refine_ls_shift/su_mean 0.000
_refine_ls_structure_factor_coef Fsqd
_refine_ls_weighting_details 'calc w=1/[\s^2^(Fo^2^)+(0.0672P)^2^+0.0000P] where P=(Fo^2^+2Fc^2^)/3'
_refine_ls_weighting_scheme calc
_refine_ls_wR_factor_gt 0.1016
_refine_ls_wR_factor_ref 0.1047
_reflns_number_gt 3250
_reflns_number_total 3820
_reflns_threshold_expression >2sigma(I)
_cod_data_source_file b900684b.txt
_cod_data_source_block 12
_cod_depositor_comments
;
The following automatic conversions were performed:

'_exptl_crystal_density_meas' value 'not measured' was changed to '?'
- the value is perceived as not measured.

Automatic conversion script
Id: cif_fix_values 3008 2015-01-20 13:52:24Z robertas 
;
_cod_original_sg_symbol_H-M Iba2
_cod_database_code 1515946

loop_
_symmetry_equiv_pos_as_xyz
'x, y, z'
'-x, -y, z'
'-x, y, z+1/2'
'x, -y, z+1/2'
'x+1/2, y+1/2, z+1/2'
'-x+1/2, -y+1/2, z+1/2'
'-x+1/2, y+1/2, z+1'
'x+1/2, -y+1/2, z+1'

loop_
_atom_site_label
_atom_site_type_symbol
_atom_site_fract_x
_atom_site_fract_y
_atom_site_fract_z
_atom_site_U_iso_or_equiv
_atom_site_adp_type
_atom_site_occupancy
_atom_site_symmetry_multiplicity
_atom_site_calc_flag
_atom_site_refinement_flags
O001 O 0.84035(10) 0.82720(7) 0.25409(9) 0.0189(3) Uani 1 1 d .
O002 O 0.91628(12) 0.94620(8) 0.26863(10) 0.0293(3) Uani 1 1 d .
N003 N 1.0000 1.0000 0.10781(16) 0.0170(4) Uani 1 2 d S
C004 C 0.85637(14) 0.90684(10) 0.11909(12) 0.0159(3) Uani 1 1 d .
C005 C 0.85399(14) 0.81982(9) 0.35102(13) 0.0172(3) Uani 1 1 d .
C006 C 0.91611(13) 0.96191(9) 0.06650(12) 0.0133(3) Uani 1 1 d .
C007 C 0.67254(15) 0.87030(10) 0.37458(14) 0.0214(4) Uani 1 1 d .
C008 C 0.88468(15) 0.80847(10) 0.54175(13) 0.0168(4) Uani 1 1 d .
C009 C 0.59524(16) 0.89149(12) 0.43343(15) 0.0243(4) Uani 1 1 d .
C010 C 0.78705(14) 0.83570(9) 0.50620(12) 0.0160(3) Uani 1 1 d .
C011 C 0.70528(14) 0.85768(10) 0.56773(13) 0.0164(3) Uani 1 1 d .
C012 C 0.77157(14) 0.84144(10) 0.40848(13) 0.0173(4) Uani 1 1 d .
C013 C 0.89745(16) 0.80343(11) 0.64060(14) 0.0203(4) Uani 1 1 d .
C014 C 0.88578(13) 0.97612(10) -0.02521(13) 0.0155(3) Uani 1 1 d .
C015 C 0.94864(15) 0.79313(10) 0.38482(14) 0.0197(4) Uani 1 1 d .
C016 C 0.80314(14) 0.93462(10) -0.06508(14) 0.0187(4) Uani 1 1 d .
C017 C 0.96391(15) 0.78753(10) 0.47986(14) 0.0196(4) Uani 1 1 d .
C018 C 0.72012(14) 0.85180(10) 0.66544(14) 0.0195(4) Uani 1 1 d .
C019 C 0.60787(16) 0.88545(10) 0.53239(14) 0.0204(4) Uani 1 1 d .
C020 C 0.77465(14) 0.86472(10) 0.07665(14) 0.0188(4) Uani 1 1 d .
C021 C 0.52745(15) 0.90488(12) 0.59348(16) 0.0264(4) Uani 1 1 d .
C022 C 0.54311(18) 0.89868(12) 0.68933(16) 0.0293(5) Uani 1 1 d .
C023 C 0.63793(16) 0.87274(12) 0.72463(15) 0.0248(4) Uani 1 1 d .
C024 C 0.74865(15) 0.87736(11) -0.01470(14) 0.0214(4) Uani 1 1 d .
C025 C 0.87577(13) 0.89794(10) 0.21930(13) 0.0163(3) Uani 1 1 d .
C026 C 0.81971(16) 0.82372(10) 0.69929(13) 0.0213(4) Uani 1 1 d .
H2 H 0.9600(16) 0.7830(11) 0.6628(15) 0.011(5) Uiso 1 1 d .
H1 H 0.8326(15) 0.8204(11) 0.7626(16) 0.011(5) Uiso 1 1 d .
H13 H 0.9141(16) 1.0171(12) -0.0585(16) 0.016(5) Uiso 1 1 d .
H9 H 0.6619(16) 0.8736(13) 0.3103(18) 0.018(5) Uiso 1 1 d .
H7 H 0.4599(17) 0.9236(12) 0.5681(15) 0.014(5) Uiso 1 1 d .
H3 H 1.0319(19) 0.7722(14) 0.5009(18) 0.027(6) Uiso 1 1 d .
H12 H 0.7850(15) 0.9468(11) -0.1265(15) 0.011(5) Uiso 1 1 d .
H6 H 0.489(2) 0.9189(17) 0.728(2) 0.039(7) Uiso 1 1 d .
H10 H 0.7419(17) 0.8267(13) 0.1120(15) 0.014(5) Uiso 1 1 d .
H4 H 1.0023(17) 0.7806(12) 0.3429(15) 0.016(5) Uiso 1 1 d .
H8 H 0.536(2) 0.9088(15) 0.4096(19) 0.034(7) Uiso 1 1 d .
H5 H 0.6447(18) 0.8695(13) 0.7905(19) 0.028(6) Uiso 1 1 d .
H11 H 0.6963(17) 0.8485(12) -0.0421(15) 0.018(5) Uiso 1 1 d .
H14 H 1.0000 1.0000 0.164(2) 0.011(7) Uiso 1 2 d S

loop_
_atom_site_aniso_label
_atom_site_aniso_U_11
_atom_site_aniso_U_22
_atom_site_aniso_U_33
_atom_site_aniso_U_23
_atom_site_aniso_U_13
_atom_site_aniso_U_12
O001 0.0254(6) 0.0208(6) 0.0105(6) 0.0009(5) -0.0008(6) -0.0064(5)
O002 0.0496(9) 0.0266(6) 0.0118(7) -0.0016(5) 0.0023(7) -0.0189(6)
N003 0.0238(10) 0.0196(9) 0.0075(10) 0.000 0.000 -0.0066(8)
C004 0.0192(8) 0.0150(7) 0.0134(8) -0.0010(6) 0.0024(7) -0.0003(6)
C005 0.0234(9) 0.0161(7) 0.0120(9) 0.0014(6) -0.0004(8) -0.0065(6)
C006 0.0155(7) 0.0109(6) 0.0133(9) -0.0017(6) 0.0015(7) -0.0019(6)
C007 0.0220(9) 0.0266(9) 0.0155(10) 0.0048(7) -0.0048(8) -0.0044(7)
C008 0.0174(8) 0.0161(7) 0.0170(10) 0.0016(6) -0.0035(7) -0.0049(6)
C009 0.0211(10) 0.0298(10) 0.0220(11) 0.0034(8) -0.0041(9) -0.0005(7)
C010 0.0180(8) 0.0156(7) 0.0145(9) 0.0022(6) -0.0018(7) -0.0062(6)
C011 0.0185(8) 0.0167(7) 0.0140(9) 0.0005(6) -0.0001(7) -0.0043(6)
C012 0.0197(9) 0.0164(7) 0.0157(9) 0.0017(6) -0.0011(7) -0.0060(6)
C013 0.0194(9) 0.0220(8) 0.0193(9) 0.0021(7) -0.0043(8) -0.0041(7)
C014 0.0168(8) 0.0155(7) 0.0142(8) 0.0011(6) 0.0016(7) -0.0007(6)
C015 0.0203(9) 0.0223(8) 0.0165(10) 0.0004(7) 0.0024(8) -0.0023(7)
C016 0.0198(9) 0.0232(8) 0.0132(9) 0.0009(6) -0.0021(8) -0.0013(7)
C017 0.0182(8) 0.0208(7) 0.0198(10) 0.0008(7) -0.0032(8) -0.0016(7)
C018 0.0243(9) 0.0182(7) 0.0160(9) 0.0006(6) 0.0008(8) -0.0063(7)
C019 0.0187(9) 0.0222(9) 0.0202(10) 0.0010(7) 0.0005(7) -0.0032(6)
C020 0.0185(8) 0.0183(7) 0.0197(10) 0.0010(6) 0.0032(8) -0.0065(6)
C021 0.0191(9) 0.0330(9) 0.0270(11) -0.0005(8) 0.0017(9) -0.0018(8)
C022 0.0276(10) 0.0340(10) 0.0263(12) -0.0043(8) 0.0087(9) -0.0023(8)
C023 0.0300(11) 0.0295(9) 0.0150(10) -0.0009(7) 0.0053(9) -0.0070(8)
C024 0.0194(8) 0.0260(9) 0.0187(10) -0.0004(7) -0.0023(8) -0.0069(7)
C025 0.0182(8) 0.0181(7) 0.0125(8) -0.0006(6) 0.0046(7) -0.0044(6)
C026 0.0285(10) 0.0232(8) 0.0121(9) 0.0008(7) -0.0048(8) -0.0055(7)

loop_
_atom_type_symbol
_atom_type_description
_atom_type_scat_dispersion_real
_atom_type_scat_dispersion_imag
_atom_type_scat_source
C C 0.0033 0.0016 'International Tables Vol C Tables 4.2.6.8 and 6.1.1.4'
H H 0.0000 0.0000 'International Tables Vol C Tables 4.2.6.8 and 6.1.1.4'
N N 0.0061 0.0033 'International Tables Vol C Tables 4.2.6.8 and 6.1.1.4'
O O 0.0106 0.0060 'International Tables Vol C Tables 4.2.6.8 and 6.1.1.4'

loop_
_geom_angle_atom_site_label_1
_geom_angle_atom_site_label_2
_geom_angle_atom_site_label_3
_geom_angle
_geom_angle_site_symmetry_1
C025 O001 C005 113.42(13) .
C006 N003 C006 129.0(2) 2_775
C020 C004 C006 119.85(16) .
C020 C004 C025 120.06(16) .
C006 C004 C025 119.96(15) .
C015 C005 C012 122.65(17) .
C015 C005 O001 119.09(16) .
C012 C005 O001 118.24(15) .
N003 C006 C014 122.79(15) .
N003 C006 C004 119.31(16) .
C014 C006 C004 117.89(15) .
C009 C007 C012 121.21(19) .
C017 C008 C010 119.11(17) .
C017 C008 C013 122.49(18) .
C010 C008 C013 118.39(17) .
C007 C009 C019 121.49(19) .
C011 C010 C008 120.22(15) .
C011 C010 C012 119.85(15) .
C008 C010 C012 119.93(16) .
C010 C011 C019 120.34(16) .
C010 C011 C018 120.13(15) .
C019 C011 C018 119.54(17) .
C005 C012 C010 117.81(15) .
C005 C012 C007 123.50(17) .
C010 C012 C007 118.68(16) .
C026 C013 C008 121.58(19) .
C016 C014 C006 120.96(16) .
C005 C015 C017 119.64(17) .
C014 C016 C024 120.81(18) .
C015 C017 C008 120.84(17) .
C023 C018 C011 119.09(18) .
C023 C018 C026 122.58(19) .
C011 C018 C026 118.33(17) .
C021 C019 C011 119.71(18) .
C021 C019 C009 121.85(19) .
C011 C019 C009 118.43(17) .
C024 C020 C004 121.25(16) .
C019 C021 C022 120.10(19) .
C023 C022 C021 120.8(2) .
C022 C023 C018 120.8(2) .
C020 C024 C016 119.07(17) .
O002 C025 O001 121.11(17) .
O002 C025 C004 125.80(16) .
O001 C025 C004 113.07(14) .
C013 C026 C018 121.35(18) .

loop_
_geom_bond_atom_site_label_1
_geom_bond_atom_site_label_2
_geom_bond_distance
_geom_bond_site_symmetry_2
O001 C025 1.372(2) .
O001 C005 1.414(2) .
O002 C025 1.199(2) .
N003 C006 1.3842(19) 2_775
N003 C006 1.3842(19) .
C004 C020 1.403(2) .
C004 C006 1.422(2) .
C004 C025 1.474(2) .
C005 C015 1.379(3) .
C005 C012 1.389(3) .
C006 C014 1.399(3) .
C007 C009 1.350(3) .
C007 C012 1.441(3) .
C008 C017 1.395(3) .
C008 C010 1.424(2) .
C008 C013 1.437(3) .
C009 C019 1.440(3) .
C010 C011 1.420(2) .
C010 C012 1.426(3) .
C011 C019 1.424(3) .
C011 C018 1.425(3) .
C013 C026 1.349(3) .
C014 C016 1.391(2) .
C015 C017 1.388(3) .
C016 C024 1.395(3) .
C018 C023 1.398(3) .
C018 C026 1.443(3) .
C019 C021 1.392(3) .
C020 C024 1.375(3) .
C021 C022 1.400(3) .
C022 C023 1.385(3) .
